data_7044050
loop_
_publ_author_name
'Kessler, Julie A.'
'Iluc, Vlad M.'

_publ_section_title
;
 Ni(II) Phosphine and Phosphide Complexes Supported by a PNP-Pyrrole
 Pincer Ligand
;
_journal_name_full 'Dalton Trans.'
_journal_paper_doi 10.1039/C7DT02784B
_journal_year 2017
_chemical_formula_sum 'C30 H44 N Ni P3'
_chemical_formula_weight 570.28
_chemical_name_systematic
; 
 ? 
;
_space_group_IT_number 2
_symmetry_cell_setting triclinic
_symmetry_space_group_name_Hall '-P 1'
_symmetry_space_group_name_H-M 'P -1'
_atom_sites_solution_hydrogens geom
_atom_sites_solution_primary direct
_atom_sites_solution_secondary difmap
_audit_creation_method SHELXL-97
_audit_update_record
;
2017-07-28 deposited with the CCDC.
2017-08-29 downloaded from the CCDC.
;
_cell_angle_alpha 86.080(3)
_cell_angle_beta 84.872(3)
_cell_angle_gamma 63.320(2)
_cell_formula_units_Z 2
_cell_length_a 9.2144(8)
_cell_length_b 9.2591(8)
_cell_length_c 19.2579(16)
_cell_measurement_reflns_used 9966
_cell_measurement_temperature 120(2)
_cell_measurement_theta_max 28.42
_cell_measurement_theta_min 2.46
_cell_volume 1461.5(2)
_computing_structure_refinement 'SHELXL-97 (Sheldrick, 1997)'
_computing_structure_solution 'SHELXS-97 (Sheldrick, 1990)'
_diffrn_ambient_temperature 120(2)
_diffrn_measured_fraction_theta_full 1.000
_diffrn_measured_fraction_theta_max 1.000
_diffrn_measurement_device_type 'Bruker APEX-II'
_diffrn_radiation_monochromator graphite
_diffrn_radiation_source 'fine-focus sealed tube'
_diffrn_radiation_type MoK\a
_diffrn_radiation_wavelength 0.71073
_diffrn_reflns_av_R_equivalents 0.0275
_diffrn_reflns_av_sigmaI/netI 0.0161
_diffrn_reflns_limit_h_max 10
_diffrn_reflns_limit_h_min -10
_diffrn_reflns_limit_k_max 11
_diffrn_reflns_limit_k_min -11
_diffrn_reflns_limit_l_max 22
_diffrn_reflns_limit_l_min -22
_diffrn_reflns_number 34813
_diffrn_reflns_theta_full 25.00
_diffrn_reflns_theta_max 25.00
_diffrn_reflns_theta_min 2.12
_exptl_absorpt_coefficient_mu 0.847
_exptl_absorpt_correction_T_max 0.745
_exptl_absorpt_correction_T_min 0.6697
_exptl_absorpt_correction_type multi-scan
_exptl_absorpt_process_details 'Bruker AXS area detector scaling and absorption correction'
_exptl_crystal_density_diffrn 1.296
_exptl_crystal_density_method 'not measured'
_exptl_crystal_description block
_exptl_crystal_F_000 608
_exptl_crystal_size_max 0.12
_exptl_crystal_size_mid 0.10
_exptl_crystal_size_min 0.09
_refine_diff_density_max 0.421
_refine_diff_density_min -0.629
_refine_diff_density_rms 0.044
_refine_ls_extinction_method none
_refine_ls_goodness_of_fit_ref 1.050
_refine_ls_hydrogen_treatment constr
_refine_ls_matrix_type full
_refine_ls_number_parameters 318
_refine_ls_number_reflns 5134
_refine_ls_number_restraints 0
_refine_ls_restrained_S_all 1.050
_refine_ls_R_factor_all 0.0258
_refine_ls_R_factor_gt 0.0234
_refine_ls_shift/su_max 0.001
_refine_ls_shift/su_mean 0.000
_refine_ls_structure_factor_coef Fsqd
_refine_ls_weighting_details 'calc w=1/[\s^2^(Fo^2^)+(0.0278P)^2^+0.8803P] where P=(Fo^2^+2Fc^2^)/3'
_refine_ls_weighting_scheme calc
_refine_ls_wR_factor_gt 0.0588
_refine_ls_wR_factor_ref 0.0598
_reflns_number_gt 4769
_reflns_number_total 5134
_reflns_threshold_expression >2sigma(I)
_cod_data_source_file c7dt02784b2.cif
_cod_data_source_block jk2_74
_cod_original_sg_symbol_H-M P-1
_cod_database_code 7044050

loop_
_symmetry_equiv_pos_as_xyz
'x, y, z'
'-x, -y, -z'

loop_
_atom_site_label
_atom_site_type_symbol
_atom_site_fract_x
_atom_site_fract_y
_atom_site_fract_z
_atom_site_U_iso_or_equiv
_atom_site_adp_type
_atom_site_occupancy
_atom_site_symmetry_multiplicity
_atom_site_calc_flag
_atom_site_refinement_flags
Ni Ni 0.66013(2) 0.10843(2) 0.764530(9) 0.01208(6) Uani 1 1 d .
P1 P 0.72515(5) -0.03177(5) 0.66704(2) 0.01500(9) Uani 1 1 d .
C1 C 0.8458(2) -0.24361(19) 0.69782(9) 0.0218(4) Uani 1 1 d .
H1A H 0.7957 -0.3120 0.6848 0.026 Uiso 1 1 calc R
H1B H 0.9580 -0.2869 0.6760 0.026 Uiso 1 1 calc R
P3 P 0.56659(5) 0.34801(5) 0.70736(2) 0.01433(9) Uani 1 1 d .
C3 C 0.84885(18) -0.24530(18) 0.77487(8) 0.0156(3) Uani 1 1 d .
C2 C 0.6925(2) 0.00453(18) 0.92502(8) 0.0185(3) Uani 1 1 d .
H2A H 0.7596 -0.0003 0.9633 0.022 Uiso 1 1 calc R
H2B H 0.5915 0.0014 0.9456 0.022 Uiso 1 1 calc R
P2 P 0.64291(5) 0.19104(4) 0.870986(19) 0.01208(6) Uani 1 1 d .
N N 0.76824(15) -0.10009(15) 0.80777(7) 0.0140(3) Uani 1 1 d .
C5 C 0.87464(18) -0.29763(18) 0.88993(8) 0.0175(3) Uani 1 1 d .
H5 H 0.9038 -0.3522 0.9338 0.021 Uiso 1 1 calc R
C4 C 0.91537(18) -0.36868(18) 0.82375(8) 0.0174(3) Uani 1 1 d .
H4 H 0.9770 -0.4805 0.8148 0.021 Uiso 1 1 calc R
C6 C 0.78430(18) -0.13369(18) 0.87817(8) 0.0156(3) Uani 1 1 d .
C11 C 0.8704(2) -0.0032(2) 0.60183(9) 0.0254(4) Uani 1 1 d .
H11 H 0.9205 -0.1008 0.5724 0.030 Uiso 1 1 calc R
C12 C 0.5723(2) -0.04213(19) 0.61450(8) 0.0189(3) Uani 1 1 d .
H12 H 0.5049 0.0692 0.5952 0.023 Uiso 1 1 calc R
C13 C 0.7906(3) 0.1441(2) 0.55318(10) 0.0354(5) Uani 1 1 d .
H13A H 0.8723 0.1480 0.5178 0.053 Uiso 1 1 calc R
H13B H 0.7446 0.2426 0.5802 0.053 Uiso 1 1 calc R
H13C H 0.7037 0.1365 0.5302 0.053 Uiso 1 1 calc R
C14 C 1.0070(2) 0.0028(3) 0.63902(12) 0.0417(5) Uani 1 1 d .
H14A H 1.0875 0.0117 0.6044 0.062 Uiso 1 1 calc R
H14B H 1.0595 -0.0961 0.6678 0.062 Uiso 1 1 calc R
H14C H 0.9618 0.0969 0.6688 0.062 Uiso 1 1 calc R
C15 C 0.6482(2) -0.1545(2) 0.55277(9) 0.0297(4) Uani 1 1 d .
H15A H 0.5620 -0.1621 0.5292 0.045 Uiso 1 1 calc R
H15B H 0.7238 -0.2623 0.5698 0.045 Uiso 1 1 calc R
H15C H 0.7072 -0.1110 0.5199 0.045 Uiso 1 1 calc R
C16 C 0.4589(2) -0.0940(2) 0.66034(10) 0.0289(4) Uani 1 1 d .
H16A H 0.3652 -0.0764 0.6345 0.043 Uiso 1 1 calc R
H16B H 0.4211 -0.0300 0.7025 0.043 Uiso 1 1 calc R
H16C H 0.5177 -0.2090 0.6735 0.043 Uiso 1 1 calc R
C21 C 0.80085(19) 0.25868(19) 0.88386(8) 0.0170(3) Uani 1 1 d .
H21 H 0.7455 0.3796 0.8836 0.020 Uiso 1 1 calc R
C22 C 0.45079(19) 0.33762(19) 0.91425(8) 0.0172(3) Uani 1 1 d .
H22 H 0.4310 0.4482 0.8960 0.021 Uiso 1 1 calc R
C23 C 0.92898(19) 0.20841(19) 0.82236(9) 0.0214(4) Uani 1 1 d .
H23A H 0.8766 0.2583 0.7791 0.032 Uiso 1 1 calc R
H23B H 0.9808 0.0904 0.8191 0.032 Uiso 1 1 calc R
H23C H 1.0116 0.2443 0.8295 0.032 Uiso 1 1 calc R
C24 C 0.8863(2) 0.2001(3) 0.95210(10) 0.0335(4) Uani 1 1 d .
H24A H 0.9552 0.0831 0.9511 0.050 Uiso 1 1 calc R
H24B H 0.8046 0.2247 0.9914 0.050 Uiso 1 1 calc R
H24C H 0.9539 0.2551 0.9574 0.050 Uiso 1 1 calc R
C25 C 0.3101(2) 0.3070(2) 0.89456(9) 0.0253(4) Uani 1 1 d .
H25A H 0.3094 0.3087 0.8437 0.038 Uiso 1 1 calc R
H25B H 0.2069 0.3916 0.9136 0.038 Uiso 1 1 calc R
H25C H 0.3238 0.2012 0.9138 0.038 Uiso 1 1 calc R
C26 C 0.4538(2) 0.3356(2) 0.99359(8) 0.0229(4) Uani 1 1 d .
H26A H 0.5444 0.3554 1.0055 0.034 Uiso 1 1 calc R
H26B H 0.4680 0.2299 1.0131 0.034 Uiso 1 1 calc R
H26C H 0.3511 0.4202 1.0130 0.034 Uiso 1 1 calc R
C31 C 0.38992(19) 0.37381(18) 0.66041(8) 0.0174(3) Uani 1 1 d .
C32 C 0.3599(2) 0.4625(2) 0.59708(9) 0.0252(4) Uani 1 1 d .
H32 H 0.4311 0.5069 0.5790 0.030 Uiso 1 1 calc R
C33 C 0.2274(2) 0.4868(2) 0.56026(10) 0.0328(4) Uani 1 1 d .
H33 H 0.2091 0.5472 0.5173 0.039 Uiso 1 1 calc R
C34 C 0.1226(2) 0.4239(2) 0.58562(10) 0.0314(4) Uani 1 1 d .
H34 H 0.0326 0.4401 0.5601 0.038 Uiso 1 1 calc R
C35 C 0.1487(2) 0.3373(2) 0.64827(10) 0.0271(4) Uani 1 1 d .
H35 H 0.0759 0.2946 0.6663 0.033 Uiso 1 1 calc R
C36 C 0.2815(2) 0.31238(19) 0.68503(9) 0.0209(3) Uani 1 1 d .
H36 H 0.2987 0.2520 0.7280 0.025 Uiso 1 1 calc R
C41 C 0.46415(18) 0.52693(17) 0.76186(8) 0.0137(3) Uani 1 1 d .
C42 C 0.56191(18) 0.58732(18) 0.78847(8) 0.0146(3) Uani 1 1 d .
H42 H 0.6763 0.5348 0.7780 0.018 Uiso 1 1 calc R
C43 C 0.49578(19) 0.72188(18) 0.82972(8) 0.0169(3) Uani 1 1 d .
H43 H 0.5647 0.7594 0.8480 0.020 Uiso 1 1 calc R
C44 C 0.32834(19) 0.80176(19) 0.84435(8) 0.0189(3) Uani 1 1 d .
H44 H 0.2824 0.8937 0.8728 0.023 Uiso 1 1 calc R
C45 C 0.22897(19) 0.74647(19) 0.81724(8) 0.0187(3) Uani 1 1 d .
H45 H 0.1144 0.8014 0.8267 0.022 Uiso 1 1 calc R
C46 C 0.29576(18) 0.61118(18) 0.77627(8) 0.0159(3) Uani 1 1 d .
H46 H 0.2260 0.5752 0.7577 0.019 Uiso 1 1 calc R

loop_
_atom_site_aniso_label
_atom_site_aniso_U_11
_atom_site_aniso_U_22
_atom_site_aniso_U_33
_atom_site_aniso_U_23
_atom_site_aniso_U_13
_atom_site_aniso_U_12
Ni 0.01296(10) 0.01082(9) 0.01179(10) -0.00112(6) -0.00089(7) -0.00458(7)
P1 0.0159(2) 0.01443(19) 0.0137(2) -0.00344(15) -0.00009(15) -0.00560(16)
C1 0.0235(8) 0.0141(8) 0.0224(9) -0.0049(6) -0.0052(7) -0.0025(7)
P3 0.01541(19) 0.01301(19) 0.0139(2) -0.00102(15) 0.00029(15) -0.00590(15)
C3 0.0112(7) 0.0138(7) 0.0223(8) -0.0037(6) -0.0015(6) -0.0055(6)
C2 0.0247(8) 0.0143(7) 0.0159(8) 0.0020(6) -0.0002(6) -0.0088(7)
P2 0.01296(10) 0.01082(9) 0.01179(10) -0.00112(6) -0.00089(7) -0.00458(7)
N 0.0133(6) 0.0125(6) 0.0167(7) -0.0015(5) -0.0021(5) -0.0057(5)
C5 0.0159(8) 0.0157(8) 0.0209(8) 0.0041(6) -0.0039(6) -0.0072(6)
C4 0.0132(7) 0.0116(7) 0.0266(9) -0.0016(6) -0.0023(6) -0.0045(6)
C6 0.0151(7) 0.0169(8) 0.0175(8) 0.0009(6) -0.0021(6) -0.0093(6)
C11 0.0244(9) 0.0269(9) 0.0251(9) -0.0107(7) 0.0108(7) -0.0127(7)
C12 0.0232(8) 0.0183(8) 0.0155(8) 0.0000(6) -0.0061(6) -0.0087(7)
C13 0.0486(12) 0.0285(10) 0.0288(10) -0.0068(8) 0.0211(9) -0.0203(9)
C14 0.0296(10) 0.0579(14) 0.0468(13) -0.0222(11) 0.0150(9) -0.0281(10)
C15 0.0401(11) 0.0246(9) 0.0222(9) -0.0050(7) -0.0105(8) -0.0105(8)
C16 0.0300(10) 0.0300(10) 0.0335(10) 0.0034(8) -0.0091(8) -0.0188(8)
C21 0.0185(8) 0.0155(7) 0.0186(8) 0.0017(6) -0.0062(6) -0.0083(6)
C22 0.0191(8) 0.0153(7) 0.0147(8) -0.0022(6) 0.0020(6) -0.0059(6)
C23 0.0165(8) 0.0175(8) 0.0312(9) -0.0012(7) -0.0017(7) -0.0082(7)
C24 0.0348(10) 0.0450(11) 0.0285(10) 0.0103(9) -0.0164(8) -0.0238(9)
C25 0.0190(8) 0.0306(9) 0.0246(9) -0.0024(7) 0.0015(7) -0.0099(7)
C26 0.0310(9) 0.0206(8) 0.0166(8) -0.0043(7) 0.0040(7) -0.0116(7)
C31 0.0208(8) 0.0124(7) 0.0156(8) -0.0034(6) -0.0032(6) -0.0037(6)
C32 0.0349(10) 0.0205(8) 0.0193(9) 0.0012(7) -0.0053(7) -0.0112(8)
C33 0.0448(11) 0.0256(9) 0.0213(9) 0.0012(7) -0.0154(8) -0.0074(9)
C34 0.0288(10) 0.0282(9) 0.0299(10) -0.0105(8) -0.0145(8) -0.0027(8)
C35 0.0232(9) 0.0276(9) 0.0311(10) -0.0113(8) -0.0028(7) -0.0101(8)
C36 0.0238(9) 0.0201(8) 0.0182(8) -0.0023(7) -0.0037(7) -0.0085(7)
C41 0.0168(7) 0.0111(7) 0.0124(7) 0.0028(6) -0.0011(6) -0.0059(6)
C42 0.0133(7) 0.0146(7) 0.0154(8) 0.0035(6) -0.0015(6) -0.0061(6)
C43 0.0198(8) 0.0180(8) 0.0165(8) 0.0024(6) -0.0040(6) -0.0116(7)
C44 0.0219(8) 0.0151(8) 0.0180(8) -0.0035(6) 0.0007(6) -0.0067(7)
C45 0.0142(8) 0.0168(8) 0.0227(8) -0.0011(6) -0.0006(6) -0.0049(6)
C46 0.0151(7) 0.0155(7) 0.0191(8) 0.0003(6) -0.0034(6) -0.0082(6)

loop_
_atom_type_symbol
_atom_type_description
_atom_type_scat_dispersion_real
_atom_type_scat_dispersion_imag
_atom_type_scat_source
C C 0.0033 0.0016 'International Tables Vol C Tables 4.2.6.8 and 6.1.1.4'
H H 0.0000 0.0000 'International Tables Vol C Tables 4.2.6.8 and 6.1.1.4'
N N 0.0061 0.0033 'International Tables Vol C Tables 4.2.6.8 and 6.1.1.4'
P P 0.1023 0.0942 'International Tables Vol C Tables 4.2.6.8 and 6.1.1.4'
Ni Ni 0.3393 1.1124 'International Tables Vol C Tables 4.2.6.8 and 6.1.1.4'

loop_
_geom_angle_atom_site_label_1
_geom_angle_atom_site_label_2
_geom_angle_atom_site_label_3
_geom_angle
N Ni P2 83.21(4)
N Ni P3 172.18(4)
P2 Ni P3 98.952(17)
N Ni P1 83.37(4)
P2 Ni P1 165.900(17)
P3 Ni P1 93.796(17)
C12 P1 C11 104.24(8)
C12 P1 C1 104.00(7)
C11 P1 C1 101.75(8)
C12 P1 Ni 123.19(5)
C11 P1 Ni 117.28(6)
C1 P1 Ni 103.50(5)
C3 C1 P1 108.17(11)
C3 C1 H1A 110.1
P1 C1 H1A 110.1
C3 C1 H1B 110.1
P1 C1 H1B 110.1
H1A C1 H1B 108.4
C41 P3 C31 98.29(7)
C41 P3 Ni 115.89(5)
C31 P3 Ni 108.21(5)
C4 C3 N 109.56(14)
C4 C3 C1 132.45(14)
N C3 C1 117.96(13)
C6 C2 P2 106.85(10)
C6 C2 H2A 110.4
P2 C2 H2A 110.4
C6 C2 H2B 110.4
P2 C2 H2B 110.4
H2A C2 H2B 108.6
C22 P2 C2 103.01(7)
C22 P2 C21 106.95(7)
C2 P2 C21 106.87(7)
C22 P2 Ni 123.08(5)
C2 P2 Ni 102.79(5)
C21 P2 Ni 112.54(5)
C6 N C3 106.97(12)
C6 N Ni 126.19(10)
C3 N Ni 126.82(11)
C6 C5 C4 106.53(14)
C6 C5 H5 126.7
C4 C5 H5 126.7
C3 C4 C5 107.09(13)
C3 C4 H4 126.5
C5 C4 H4 126.5
N C6 C5 109.84(14)
N C6 C2 116.42(13)
C5 C6 C2 133.45(15)
C13 C11 C14 111.58(16)
C13 C11 P1 113.47(12)
C14 C11 P1 109.39(13)
C13 C11 H11 107.4
C14 C11 H11 107.4
P1 C11 H11 107.4
C16 C12 C15 110.00(14)
C16 C12 P1 110.45(11)
C15 C12 P1 113.12(12)
C16 C12 H12 107.7
C15 C12 H12 107.7
P1 C12 H12 107.7
C11 C13 H13A 109.5
C11 C13 H13B 109.5
H13A C13 H13B 109.5
C11 C13 H13C 109.5
H13A C13 H13C 109.5
H13B C13 H13C 109.5
C11 C14 H14A 109.5
C11 C14 H14B 109.5
H14A C14 H14B 109.5
C11 C14 H14C 109.5
H14A C14 H14C 109.5
H14B C14 H14C 109.5
C12 C15 H15A 109.5
C12 C15 H15B 109.5
H15A C15 H15B 109.5
C12 C15 H15C 109.5
H15A C15 H15C 109.5
H15B C15 H15C 109.5
C12 C16 H16A 109.5
C12 C16 H16B 109.5
H16A C16 H16B 109.5
C12 C16 H16C 109.5
H16A C16 H16C 109.5
H16B C16 H16C 109.5
C24 C21 C23 109.14(14)
C24 C21 P2 115.63(12)
C23 C21 P2 109.95(11)
C24 C21 H21 107.3
C23 C21 H21 107.3
P2 C21 H21 107.3
C25 C22 C26 110.28(13)
C25 C22 P2 109.52(11)
C26 C22 P2 113.63(11)
C25 C22 H22 107.7
C26 C22 H22 107.7
P2 C22 H22 107.7
C21 C23 H23A 109.5
C21 C23 H23B 109.5
H23A C23 H23B 109.5
C21 C23 H23C 109.5
H23A C23 H23C 109.5
H23B C23 H23C 109.5
C21 C24 H24A 109.5
C21 C24 H24B 109.5
H24A C24 H24B 109.5
C21 C24 H24C 109.5
H24A C24 H24C 109.5
H24B C24 H24C 109.5
C22 C25 H25A 109.5
C22 C25 H25B 109.5
H25A C25 H25B 109.5
C22 C25 H25C 109.5
H25A C25 H25C 109.5
H25B C25 H25C 109.5
C22 C26 H26A 109.5
C22 C26 H26B 109.5
H26A C26 H26B 109.5
C22 C26 H26C 109.5
H26A C26 H26C 109.5
H26B C26 H26C 109.5
C36 C31 C32 117.38(15)
C36 C31 P3 123.71(12)
C32 C31 P3 118.90(13)
C33 C32 C31 121.01(17)
C33 C32 H32 119.5
C31 C32 H32 119.5
C34 C33 C32 120.39(17)
C34 C33 H33 119.8
C32 C33 H33 119.8
C33 C34 C35 119.74(17)
C33 C34 H34 120.1
C35 C34 H34 120.1
C34 C35 C36 119.91(18)
C34 C35 H35 120.0
C36 C35 H35 120.0
C35 C36 C31 121.56(16)
C35 C36 H36 119.2
C31 C36 H36 119.2
C46 C41 C42 117.48(14)
C46 C41 P3 125.08(12)
C42 C41 P3 117.38(11)
C43 C42 C41 121.56(14)
C43 C42 H42 119.2
C41 C42 H42 119.2
C42 C43 C44 119.85(15)
C42 C43 H43 120.1
C44 C43 H43 120.1
C45 C44 C43 119.59(15)
C45 C44 H44 120.2
C43 C44 H44 120.2
C44 C45 C46 120.37(14)
C44 C45 H45 119.8
C46 C45 H45 119.8
C45 C46 C41 121.12(14)
C45 C46 H46 119.4
C41 C46 H46 119.4

loop_
_geom_bond_atom_site_label_1
_geom_bond_atom_site_label_2
_geom_bond_distance
Ni N 1.9012(12)
Ni P2 2.2047(5)
Ni P3 2.2349(5)
Ni P1 2.2367(4)
P1 C12 1.8456(16)
P1 C11 1.8466(17)
P1 C1 1.8534(16)
C1 C3 1.486(2)
C1 H1A 0.9900
C1 H1B 0.9900
P3 C41 1.8422(15)
P3 C31 1.8462(16)
C3 C4 1.376(2)
C3 N 1.3771(19)
C2 C6 1.489(2)
C2 P2 1.8452(15)
C2 H2A 0.9900
C2 H2B 0.9900
P2 C22 1.8448(15)
P2 C21 1.8644(16)
N C6 1.376(2)
C5 C6 1.379(2)
C5 C4 1.416(2)
C5 H5 0.9500
C4 H4 0.9500
C11 C13 1.526(3)
C11 C14 1.527(3)
C11 H11 1.0000
C12 C16 1.526(2)
C12 C15 1.534(2)
C12 H12 1.0000
C13 H13A 0.9800
C13 H13B 0.9800
C13 H13C 0.9800
C14 H14A 0.9800
C14 H14B 0.9800
C14 H14C 0.9800
C15 H15A 0.9800
C15 H15B 0.9800
C15 H15C 0.9800
C16 H16A 0.9800
C16 H16B 0.9800
C16 H16C 0.9800
C21 C24 1.531(2)
C21 C23 1.532(2)
C21 H21 1.0000
C22 C25 1.529(2)
C22 C26 1.529(2)
C22 H22 1.0000
C23 H23A 0.9800
C23 H23B 0.9800
C23 H23C 0.9800
C24 H24A 0.9800
C24 H24B 0.9800
C24 H24C 0.9800
C25 H25A 0.9800
C25 H25B 0.9800
C25 H25C 0.9800
C26 H26A 0.9800
C26 H26B 0.9800
C26 H26C 0.9800
C31 C36 1.391(2)
C31 C32 1.399(2)
C32 C33 1.389(3)
C32 H32 0.9500
C33 C34 1.376(3)
C33 H33 0.9500
C34 C35 1.380(3)
C34 H34 0.9500
C35 C36 1.390(2)
C35 H35 0.9500
C36 H36 0.9500
C41 C46 1.400(2)
C41 C42 1.400(2)
C42 C43 1.386(2)
C42 H42 0.9500
C43 C44 1.390(2)
C43 H43 0.9500
C44 C45 1.384(2)
C44 H44 0.9500
C45 C46 1.388(2)
C45 H45 0.9500
C46 H46 0.9500
